data_4037847
loop_
_publ_author_name
'Zhang, Lei'
'Duan, Jindian'
'Xu, Gaochen'
'Ding, Xiaojuan'
'Mao, Yiyang'
'Rong, Binsen'
'Zhu, Ning'
'Fang, Zheng'
'Li, Zhenjiang'
'Guo, Kai'

_publ_section_title
;
 Copper-Catalyzed N-O Cleavage of \a,\b-Unsaturated Ketoxime Acetates
 toward Structurally Diverse Pyridines.
;
_journal_name_full 'The Journal of organic chemistry'
_journal_paper_doi 10.1021/acs.joc.9b03238
_journal_year 2020
_chemical_formula_moiety 'C22 H16 F3 N O3'
_chemical_formula_sum 'C22 H16 F3 N O3'
_chemical_formula_weight 399.36
_space_group_crystal_system triclinic
_space_group_IT_number 2
_space_group_name_Hall '-P 1'
_space_group_name_H-M_alt 'P -1'
_atom_sites_solution_hydrogens geom
_atom_sites_solution_primary dual
_audit_creation_date 2019-03-29
_audit_creation_method
;
Olex2 1.2
(compiled 2018.05.29 svn.r3508 for OlexSys, GUI svn.r5506)
;
_cell_angle_alpha 102.129(8)
_cell_angle_beta 99.415(9)
_cell_angle_gamma 118.029(8)
_cell_formula_units_Z 2
_cell_length_a 9.8831(13)
_cell_length_b 10.2552(13)
_cell_length_c 10.8546(13)
_cell_measurement_reflns_used 3794
_cell_measurement_temperature 111(2)
_cell_measurement_theta_max 54.91
_cell_measurement_theta_min 4.462
_cell_volume 904.5(2)
_computing_cell_refinement 'SAINT v8.37A (Bruker, 2015)'
_computing_data_reduction 'SAINT v8.37A (Bruker, 2015)'
_computing_molecular_graphics 'Olex2 (Dolomanov et al., 2009)'
_computing_publication_material 'Olex2 (Dolomanov et al., 2009)'
_computing_structure_refinement 'ShelXL (Sheldrick, 2015)'
_computing_structure_solution 'ShelXT (Sheldrick, 2015)'
_diffrn_ambient_temperature 111.08
_diffrn_measured_fraction_theta_full 0.988
_diffrn_measured_fraction_theta_max 0.972
_diffrn_measurement_device_type 'Bruker APEX-II CCD'
_diffrn_measurement_method '\f and \w scans'
_diffrn_radiation_type GaK\a
_diffrn_radiation_wavelength 1.34139
_diffrn_reflns_av_R_equivalents 0.0604
_diffrn_reflns_av_unetI/netI 0.0724
_diffrn_reflns_Laue_measured_fraction_full 0.988
_diffrn_reflns_Laue_measured_fraction_max 0.972
_diffrn_reflns_limit_h_max 11
_diffrn_reflns_limit_h_min -12
_diffrn_reflns_limit_k_max 12
_diffrn_reflns_limit_k_min -12
_diffrn_reflns_limit_l_max 13
_diffrn_reflns_limit_l_min -13
_diffrn_reflns_number 7942
_diffrn_reflns_point_group_measured_fraction_full 0.988
_diffrn_reflns_point_group_measured_fraction_max 0.972
_diffrn_reflns_theta_full 53.594
_diffrn_reflns_theta_max 55.323
_diffrn_reflns_theta_min 3.804
_diffrn_standards_number 0
_exptl_absorpt_coefficient_mu 0.647
_exptl_absorpt_correction_T_max 0.7508
_exptl_absorpt_correction_T_min 0.4822
_exptl_absorpt_correction_type multi-scan
_exptl_absorpt_process_details
'SADABS-2016/2 (Bruker,2016/2) was used for absorption correction. wR2(int) was 0.1233 before and 0.0805 after correction. The Ratio of minimum to maximum transmission is 0.6422. The \l/2 correction factor is Not present.'
_exptl_crystal_colour colourless
_exptl_crystal_density_diffrn 1.466
_exptl_crystal_description block
_exptl_crystal_F_000 412
_exptl_crystal_size_max 0.1
_exptl_crystal_size_mid 0.08
_exptl_crystal_size_min 0.05
_refine_diff_density_max 0.309
_refine_diff_density_min -0.425
_refine_diff_density_rms 0.085
_refine_ls_extinction_method none
_refine_ls_goodness_of_fit_ref 1.102
_refine_ls_hydrogen_treatment constr
_refine_ls_matrix_type full
_refine_ls_number_parameters 263
_refine_ls_number_reflns 3404
_refine_ls_number_restraints 0
_refine_ls_restrained_S_all 1.102
_refine_ls_R_factor_all 0.1004
_refine_ls_R_factor_gt 0.0759
_refine_ls_shift/su_max 0.001
_refine_ls_shift/su_mean 0.000
_refine_ls_structure_factor_coef Fsqd
_refine_ls_weighting_details 'w=1/[\s^2^(Fo^2^)+(0.1186P)^2^+0.8387P] where P=(Fo^2^+2Fc^2^)/3'
_refine_ls_weighting_scheme calc
_refine_ls_wR_factor_gt 0.2165
_refine_ls_wR_factor_ref 0.2401
_reflns_Friedel_coverage 0.000
_reflns_number_gt 2441
_reflns_number_total 3404
_reflns_threshold_expression 'I > 2\s(I)'
_cod_data_source_file jo9b03238_si_002.cif
_cod_data_source_block 1903271269_0m
_cod_database_code 4037847
_shelx_shelxl_version_number 2016/6
_shelx_space_group_comment
;
The symmetry employed for this shelxl refinement is uniquely defined
by the following loop, which should always be used as a source of
symmetry information in preference to the above space-group names.
They are only intended as comments.
;
_shelx_estimated_absorpt_t_max 0.968
_shelx_estimated_absorpt_t_min 0.938
_olex2_refinement_description
;
1. Fixed Uiso
 At 1.2 times of:
  All C(H) groups, All C(H,H) groups
 At 1.5 times of:
  All C(H,H,H) groups
2.a Secondary CH2 refined with riding coordinates:
 C14(H14A,H14B)
2.b Aromatic/amide H refined with riding coordinates:
 C5(H5), C8(H8), C9(H9), C10(H10), C11(H11), C12(H12), C18(H18), C19(H19),
 C20(H20), C21(H21), C22(H22)
2.c Idealised Me refined as rotating group:
 C15(H15A,H15B,H15C)
;
_olex2_submission_special_instructions 'No special instructions were received'

loop_
_space_group_symop_operation_xyz
'x, y, z'
'-x, -y, -z'

loop_
_atom_site_label
_atom_site_type_symbol
_atom_site_fract_x
_atom_site_fract_y
_atom_site_fract_z
_atom_site_U_iso_or_equiv
_atom_site_adp_type
_atom_site_occupancy
_atom_site_site_symmetry_order
_atom_site_calc_flag
_atom_site_refinement_flags_posn
F1 F 0.5178(3) 1.1026(2) 0.3536(2) 0.0482(6) Uani 1 1 d .
F2 F 0.5209(3) 0.9864(2) 0.1657(2) 0.0485(6) Uani 1 1 d .
F3 F 0.3156(2) 0.8744(2) 0.2344(2) 0.0461(6) Uani 1 1 d .
O1 O 0.3361(3) 0.6249(3) 0.0694(2) 0.0430(6) Uani 1 1 d .
O2 O 0.5835(3) 0.4531(3) 0.3933(3) 0.0501(7) Uani 1 1 d .
O3 O 0.4656(3) 0.4380(3) 0.1899(2) 0.0386(6) Uani 1 1 d .
N1 N 0.6896(3) 0.9923(3) 0.4401(3) 0.0371(7) Uani 1 1 d .
C1 C 0.4779(4) 0.9634(4) 0.2746(4) 0.0401(8) Uani 1 1 d .
C2 C 0.5554(4) 0.8889(4) 0.3401(3) 0.0361(8) Uani 1 1 d .
C3 C 0.4922(4) 0.7277(4) 0.2952(3) 0.0368(8) Uani 1 1 d .
C4 C 0.5793(4) 0.6746(4) 0.3614(3) 0.0361(8) Uani 1 1 d .
C5 C 0.7161(4) 0.7800(4) 0.4692(3) 0.0373(8) Uani 1 1 d .
H5 H 0.772473 0.743871 0.517472 0.045 Uiso 1 1 calc R
C6 C 0.7696(4) 0.9393(4) 0.5057(3) 0.0360(8) Uani 1 1 d .
C7 C 0.9181(4) 1.0583(4) 0.6186(3) 0.0367(8) Uani 1 1 d .
C8 C 1.0087(4) 1.0149(4) 0.6928(3) 0.0393(8) Uani 1 1 d .
H8 H 0.977996 0.908072 0.670069 0.047 Uiso 1 1 calc R
C9 C 1.1437(4) 1.1261(4) 0.7998(4) 0.0419(9) Uani 1 1 d .
H9 H 1.204669 1.095231 0.849733 0.050 Uiso 1 1 calc R
C10 C 1.1890(4) 1.2824(4) 0.8335(4) 0.0424(9) Uani 1 1 d .
H10 H 1.280232 1.358378 0.907203 0.051 Uiso 1 1 calc R
C11 C 1.1012(4) 1.3271(4) 0.7595(4) 0.0425(9) Uani 1 1 d .
H11 H 1.133126 1.434244 0.782069 0.051 Uiso 1 1 calc R
C12 C 0.9659(4) 1.2160(4) 0.6520(4) 0.0393(8) Uani 1 1 d .
H12 H 0.906278 1.247719 0.601400 0.047 Uiso 1 1 calc R
C13 C 0.5413(4) 0.5090(4) 0.3194(4) 0.0385(8) Uani 1 1 d .
C14 C 0.4309(4) 0.2785(4) 0.1362(4) 0.0404(8) Uani 1 1 d .
H14A H 0.516505 0.267980 0.185879 0.049 Uiso 1 1 calc R
H14B H 0.428838 0.256105 0.042385 0.049 Uiso 1 1 calc R
C15 C 0.2706(5) 0.1631(4) 0.1463(4) 0.0481(10) Uani 1 1 d .
H15A H 0.242929 0.056334 0.101588 0.072 Uiso 1 1 calc GR
H15B H 0.187688 0.180424 0.104231 0.072 Uiso 1 1 calc GR
H15C H 0.276964 0.177385 0.239656 0.072 Uiso 1 1 calc GR
C16 C 0.3384(4) 0.6184(4) 0.1802(4) 0.0379(8) Uani 1 1 d .
C17 C 0.1931(4) 0.5085(4) 0.2107(3) 0.0373(8) Uani 1 1 d .
C18 C 0.0509(4) 0.4007(4) 0.1065(4) 0.0417(9) Uani 1 1 d .
H18 H 0.047935 0.397737 0.017944 0.050 Uiso 1 1 calc R
C19 C -0.0846(5) 0.2989(4) 0.1332(4) 0.0486(10) Uani 1 1 d .
H19 H -0.180753 0.225401 0.062742 0.058 Uiso 1 1 calc R
C20 C -0.0810(5) 0.3035(4) 0.2626(4) 0.0486(10) Uani 1 1 d .
H20 H -0.174767 0.233582 0.280460 0.058 Uiso 1 1 calc R
C21 C 0.0592(5) 0.4101(4) 0.3659(4) 0.0448(9) Uani 1 1 d .
H21 H 0.061521 0.412653 0.454208 0.054 Uiso 1 1 calc R
C22 C 0.1960(4) 0.5130(4) 0.3402(4) 0.0415(8) Uani 1 1 d .
H22 H 0.291687 0.586559 0.411062 0.050 Uiso 1 1 calc R

loop_
_atom_site_aniso_label
_atom_site_aniso_U_11
_atom_site_aniso_U_22
_atom_site_aniso_U_33
_atom_site_aniso_U_23
_atom_site_aniso_U_13
_atom_site_aniso_U_12
F1 0.0512(13) 0.0275(11) 0.0555(13) 0.0082(9) 0.0067(10) 0.0179(10)
F2 0.0495(13) 0.0389(12) 0.0514(13) 0.0200(10) 0.0148(10) 0.0171(10)
F3 0.0349(11) 0.0339(11) 0.0601(13) 0.0146(10) 0.0096(9) 0.0129(9)
O1 0.0454(15) 0.0330(13) 0.0393(14) 0.0089(10) 0.0083(11) 0.0148(11)
O2 0.0618(17) 0.0270(13) 0.0443(14) 0.0069(11) 0.0018(12) 0.0169(12)
O3 0.0416(13) 0.0233(12) 0.0393(13) 0.0066(10) 0.0068(10) 0.0114(10)
N1 0.0335(15) 0.0258(14) 0.0417(16) 0.0085(12) 0.0096(12) 0.0095(12)
C1 0.0373(19) 0.0277(17) 0.045(2) 0.0092(15) 0.0090(15) 0.0118(15)
C2 0.0345(17) 0.0243(16) 0.0426(18) 0.0101(14) 0.0099(14) 0.0111(14)
C3 0.0368(18) 0.0250(17) 0.0385(18) 0.0095(14) 0.0108(14) 0.0092(14)
C4 0.0382(18) 0.0243(16) 0.0363(17) 0.0079(13) 0.0095(14) 0.0106(14)
C5 0.0393(19) 0.0255(17) 0.0394(18) 0.0091(14) 0.0094(15) 0.0126(15)
C6 0.0349(18) 0.0265(17) 0.0383(18) 0.0089(14) 0.0115(14) 0.0105(14)
C7 0.0368(18) 0.0235(16) 0.0369(17) 0.0047(14) 0.0105(14) 0.0085(14)
C8 0.0394(19) 0.0276(17) 0.0399(18) 0.0083(14) 0.0083(15) 0.0117(15)
C9 0.0416(19) 0.0296(18) 0.0411(19) 0.0073(15) 0.0082(15) 0.0118(15)
C10 0.0383(19) 0.0292(18) 0.0384(18) 0.0014(14) 0.0060(15) 0.0075(15)
C11 0.042(2) 0.0254(17) 0.047(2) 0.0059(15) 0.0122(16) 0.0103(15)
C12 0.0392(19) 0.0293(18) 0.0432(19) 0.0094(15) 0.0118(15) 0.0144(15)
C13 0.0381(18) 0.0262(17) 0.0405(18) 0.0097(15) 0.0076(15) 0.0107(14)
C14 0.045(2) 0.0205(16) 0.0434(19) 0.0049(14) 0.0077(15) 0.0116(15)
C15 0.049(2) 0.0249(18) 0.053(2) 0.0096(16) 0.0126(18) 0.0084(16)
C16 0.043(2) 0.0237(16) 0.043(2) 0.0088(14) 0.0085(15) 0.0167(15)
C17 0.0384(19) 0.0233(16) 0.0423(19) 0.0076(14) 0.0074(15) 0.0130(14)
C18 0.043(2) 0.0269(17) 0.0411(19) 0.0050(14) 0.0038(15) 0.0134(15)
C19 0.039(2) 0.0259(18) 0.061(2) 0.0052(17) 0.0049(17) 0.0095(16)
C20 0.041(2) 0.0302(19) 0.068(3) 0.0174(18) 0.0145(18) 0.0136(16)
C21 0.045(2) 0.0318(18) 0.052(2) 0.0170(16) 0.0158(17) 0.0150(16)
C22 0.0402(19) 0.0301(18) 0.0441(19) 0.0093(15) 0.0079(15) 0.0136(15)

loop_
_atom_type_symbol
_atom_type_description
_atom_type_scat_dispersion_real
_atom_type_scat_dispersion_imag
_atom_type_scat_source
C C 0.0148 0.0070 'International Tables Vol C Tables 4.2.6.8 and 6.1.1.4'
H H 0.0000 0.0000 'International Tables Vol C Tables 4.2.6.8 and 6.1.1.4'
F F 0.0599 0.0411 'International Tables Vol C Tables 4.2.6.8 and 6.1.1.4'
N N 0.0253 0.0136 'International Tables Vol C Tables 4.2.6.8 and 6.1.1.4'
O O 0.0412 0.0250 'International Tables Vol C Tables 4.2.6.8 and 6.1.1.4'

loop_
_geom_angle_atom_site_label_1
_geom_angle_atom_site_label_2
_geom_angle_atom_site_label_3
_geom_angle
C13 O3 C14 115.9(3)
C2 N1 C6 118.6(3)
F1 C1 F2 106.5(3)
F1 C1 F3 106.7(3)
F1 C1 C2 112.8(3)
F2 C1 F3 106.1(3)
F2 C1 C2 111.7(3)
F3 C1 C2 112.6(3)
N1 C2 C1 113.3(3)
N1 C2 C3 124.9(3)
C3 C2 C1 121.8(3)
C2 C3 C4 116.0(3)
C2 C3 C16 121.3(3)
C4 C3 C16 122.7(3)
C3 C4 C13 124.1(3)
C5 C4 C3 119.9(3)
C5 C4 C13 115.9(3)
C4 C5 H5 120.3
C4 C5 C6 119.4(3)
C6 C5 H5 120.3
N1 C6 C5 121.1(3)
N1 C6 C7 117.1(3)
C5 C6 C7 121.7(3)
C8 C7 C6 121.4(3)
C8 C7 C12 119.0(3)
C12 C7 C6 119.6(3)
C7 C8 H8 119.6
C9 C8 C7 120.8(3)
C9 C8 H8 119.6
C8 C9 H9 120.1
C10 C9 C8 119.9(4)
C10 C9 H9 120.1
C9 C10 H10 120.1
C11 C10 C9 119.9(3)
C11 C10 H10 120.1
C10 C11 H11 119.8
C10 C11 C12 120.5(3)
C12 C11 H11 119.8
C7 C12 H12 120.0
C11 C12 C7 120.0(3)
C11 C12 H12 120.0
O2 C13 O3 125.5(3)
O2 C13 C4 123.3(3)
O3 C13 C4 111.1(3)
O3 C14 H14A 109.7
O3 C14 H14B 109.7
O3 C14 C15 110.0(3)
H14A C14 H14B 108.2
C15 C14 H14A 109.7
C15 C14 H14B 109.7
C14 C15 H15A 109.5
C14 C15 H15B 109.5
C14 C15 H15C 109.5
H15A C15 H15B 109.5
H15A C15 H15C 109.5
H15B C15 H15C 109.5
O1 C16 C3 120.1(3)
O1 C16 C17 122.6(3)
C17 C16 C3 117.3(3)
C18 C17 C16 119.0(3)
C22 C17 C16 121.1(3)
C22 C17 C18 119.8(3)
C17 C18 H18 120.2
C19 C18 C17 119.7(4)
C19 C18 H18 120.2
C18 C19 H19 119.8
C18 C19 C20 120.3(3)
C20 C19 H19 119.8
C19 C20 H20 119.9
C21 C20 C19 120.1(4)
C21 C20 H20 119.9
C20 C21 H21 120.0
C22 C21 C20 120.1(4)
C22 C21 H21 120.0
C17 C22 H22 120.0
C21 C22 C17 120.0(3)
C21 C22 H22 120.0

loop_
_geom_bond_atom_site_label_1
_geom_bond_atom_site_label_2
_geom_bond_distance
F1 C1 1.332(4)
F2 C1 1.350(4)
F3 C1 1.350(4)
O1 C16 1.216(4)
O2 C13 1.205(4)
O3 C13 1.334(4)
O3 C14 1.463(4)
N1 C2 1.336(4)
N1 C6 1.345(5)
C1 C2 1.509(5)
C2 C3 1.397(5)
C3 C4 1.399(5)
C3 C16 1.522(5)
C4 C5 1.394(5)
C4 C13 1.501(5)
C5 H5 0.9500
C5 C6 1.398(5)
C6 C7 1.498(5)
C7 C8 1.392(5)
C7 C12 1.397(5)
C8 H8 0.9500
C8 C9 1.392(5)
C9 H9 0.9500
C9 C10 1.388(5)
C10 H10 0.9500
C10 C11 1.382(5)
C11 H11 0.9500
C11 C12 1.396(5)
C12 H12 0.9500
C14 H14A 0.9900
C14 H14B 0.9900
C14 C15 1.507(5)
C15 H15A 0.9800
C15 H15B 0.9800
C15 H15C 0.9800
C16 C17 1.495(5)
C17 C18 1.404(5)
C17 C22 1.392(5)
C18 H18 0.9500
C18 C19 1.381(5)
C19 H19 0.9500
C19 C20 1.390(6)
C20 H20 0.9500
C20 C21 1.387(5)
C21 H21 0.9500
C21 C22 1.387(5)
C22 H22 0.9500
